data_7209619
loop_
_publ_author_name
'Viger-Gravel, Jasmine'
'Leclerc, Sophie'
'Korobkov, Ilia'
'Bryce, David L.'

_publ_section_title
;
 Correlation between 13C chemical shifts and the halogen bonding
 environment in a series of solid para-diiodotetrafluorobenzene complexes
;
_journal_issue 16
_journal_name_full CrystEngComm
_journal_page_first 3168
_journal_paper_doi 10.1039/c3ce26750d
_journal_volume 15
_journal_year 2013
_chemical_formula_sum 'C22 H36 Cl F4 I2 P'
_chemical_formula_weight 696.73
_chemical_name_systematic
;
?
;
_space_group_IT_number 14
_symmetry_cell_setting monoclinic
_symmetry_space_group_name_Hall '-P 2ybc'
_symmetry_space_group_name_H-M 'P 1 21/c 1'
_atom_sites_solution_hydrogens geom
_atom_sites_solution_primary direct
_atom_sites_solution_secondary difmap
_audit_creation_method SHELXL-97
_cell_angle_alpha 90.00
_cell_angle_beta 117.6830(10)
_cell_angle_gamma 90.00
_cell_formula_units_Z 4
_cell_length_a 14.4599(2)
_cell_length_b 14.9417(2)
_cell_length_c 15.0638(2)
_cell_measurement_reflns_used 9937
_cell_measurement_temperature 200(2)
_cell_measurement_theta_max 28.28
_cell_measurement_theta_min 3.00
_cell_volume 2882.07(7)
_computing_cell_refinement 'APEX II, Bruker (2009)'
_computing_data_collection 'APEX II, Bruker (2009)'
_computing_data_reduction 'XPREP, Bruker (2009)'
_computing_molecular_graphics 'SHELXTL, Bruker (2004)'
_computing_publication_material 'SHELXTL, Bruker (2004)'
_computing_structure_refinement 'SHELXL-97 (Sheldrick, 2008)'
_computing_structure_solution 'SHELXS-97 (Sheldrick, 2008)'
_diffrn_ambient_temperature 200(2)
_diffrn_measured_fraction_theta_full 0.991
_diffrn_measured_fraction_theta_max 0.991
_diffrn_measurement_device_type 'Bruker APEX-II CCD'
_diffrn_measurement_method '\f and \w scans'
_diffrn_radiation_monochromator graphite
_diffrn_radiation_source 'fine-focus sealed tube'
_diffrn_radiation_type MoK\a
_diffrn_radiation_wavelength 0.71073
_diffrn_reflns_av_R_equivalents 0.0186
_diffrn_reflns_av_sigmaI/netI 0.0101
_diffrn_reflns_limit_h_max 19
_diffrn_reflns_limit_h_min -19
_diffrn_reflns_limit_k_max 19
_diffrn_reflns_limit_k_min -19
_diffrn_reflns_limit_l_max 19
_diffrn_reflns_limit_l_min -20
_diffrn_reflns_number 62401
_diffrn_reflns_theta_full 28.31
_diffrn_reflns_theta_max 28.31
_diffrn_reflns_theta_min 2.05
_exptl_absorpt_coefficient_mu 2.364
_exptl_absorpt_correction_T_max 0.7332
_exptl_absorpt_correction_T_min 0.6894
_exptl_absorpt_correction_type multi-scan
_exptl_absorpt_process_details 'SADABS, Bruker (2003)'
_exptl_crystal_colour colourless
_exptl_crystal_density_diffrn 1.606
_exptl_crystal_density_meas ?
_exptl_crystal_density_method 'not measured'
_exptl_crystal_description block
_exptl_crystal_F_000 1368
_exptl_crystal_size_max 0.17
_exptl_crystal_size_mid 0.15
_exptl_crystal_size_min 0.14
_refine_diff_density_max 0.671
_refine_diff_density_min -0.714
_refine_diff_density_rms 0.057
_refine_ls_extinction_method none
_refine_ls_goodness_of_fit_ref 1.027
_refine_ls_hydrogen_treatment constr
_refine_ls_matrix_type full
_refine_ls_number_parameters 298
_refine_ls_number_reflns 7118
_refine_ls_number_restraints 75
_refine_ls_restrained_S_all 1.023
_refine_ls_R_factor_all 0.0269
_refine_ls_R_factor_gt 0.0209
_refine_ls_shift/su_max 0.001
_refine_ls_shift/su_mean 0.000
_refine_ls_structure_factor_coef Fsqd
_refine_ls_weighting_details 'calc w=1/[\s^2^(Fo^2^)+(0.0212P)^2^+2.0621P] where P=(Fo^2^+2Fc^2^)/3'
_refine_ls_weighting_scheme calc
_refine_ls_wR_factor_gt 0.0492
_refine_ls_wR_factor_ref 0.0537
_reflns_number_gt 6216
_reflns_number_total 7118
_reflns_threshold_expression >2sigma(I)
_cod_data_source_file c3ce26750d.txt
_cod_data_source_block db061
_cod_depositor_comments
;
The following automatic conversions were performed:

'_symmetry_cell_setting' value 'Monoclinic' changed to 'monoclinic'
according to /home/saulius/struct/CIF-dictionaries/cif_core.dic
dictionary named 'cif_core.dic' version 2.4.2 from 2011-04-26.

Automatic conversion script
Id: cif_fix_values 1891 2012-01-12 08:04:46Z andrius 

The following automatic conversions were performed:

'_exptl_crystal_density_meas' value 'n/a' was changed to '?' - the
value is perceived as not measured.

Automatic conversion script
Id: cif_fix_values 3008 2015-01-20 13:52:24Z robertas 
;
_cod_original_cell_volume 2882.06(7)
_cod_original_sg_symbol_H-M P2(1)/c
_cod_database_code 7209619

loop_
_symmetry_equiv_pos_as_xyz
'x, y, z'
'-x, y+1/2, -z+1/2'
'-x, -y, -z'
'x, -y-1/2, z-1/2'

loop_
_atom_site_label
_atom_site_type_symbol
_atom_site_fract_x
_atom_site_fract_y
_atom_site_fract_z
_atom_site_U_iso_or_equiv
_atom_site_adp_type
_atom_site_occupancy
_atom_site_symmetry_multiplicity
_atom_site_calc_flag
_atom_site_refinement_flags
_atom_site_disorder_assembly
_atom_site_disorder_group
I1 I 0.327926(10) 0.724664(10) 0.049933(10) 0.04449(4) Uani 1 1 d . . .
I2 I 0.869825(10) 0.787360(10) 0.321932(11) 0.04675(5) Uani 1 1 d . . .
F1 F 0.48891(11) 0.71027(11) 0.28310(10) 0.0650(4) Uani 1 1 d . . .
F2 F 0.69541(11) 0.72672(11) 0.38541(10) 0.0650(4) Uani 1 1 d . . .
F3 F 0.70623(11) 0.81460(13) 0.08972(11) 0.0706(4) Uani 1 1 d . . .
F4 F 0.50088(11) 0.78987(12) -0.01394(10) 0.0669(4) Uani 1 1 d . . .
Cl1 Cl 0.09772(4) 0.82375(5) 0.43795(4) 0.05618(14) Uani 1 1 d . . .
P1 P 0.09380(5) 0.61918(4) 0.20055(4) 0.04805(13) Uani 1 1 d . . .
C1 C 0.48896(15) 0.74707(14) 0.13108(15) 0.0400(4) Uani 1 1 d . . .
C2 C 0.54190(16) 0.73328(15) 0.23321(16) 0.0439(4) Uani 1 1 d . . .
C3 C 0.64892(17) 0.74273(15) 0.28666(15) 0.0444(4) Uani 1 1 d . . .
C4 C 0.70744(15) 0.76918(14) 0.23983(16) 0.0423(4) Uani 1 1 d . . .
C5 C 0.65407(16) 0.78614(15) 0.13868(16) 0.0458(5) Uani 1 1 d . . .
C6 C 0.54781(17) 0.77418(15) 0.08521(15) 0.0460(5) Uani 1 1 d . . .
C7 C 0.19796(18) 0.56132(16) 0.19065(17) 0.0494(5) Uani 1 1 d . . .
H7A H 0.1753 0.4988 0.1706 0.059 Uiso 1 1 calc R . .
H7B H 0.2068 0.5892 0.1355 0.059 Uiso 1 1 calc R . .
C8 C 0.30558(19) 0.55876(17) 0.28392(18) 0.0548(5) Uani 1 1 d . . .
H8A H 0.3306 0.6207 0.3045 0.066 Uiso 1 1 calc R . .
H8B H 0.2989 0.5298 0.3398 0.066 Uiso 1 1 calc R . .
C9 C 0.3850(2) 0.50803(17) 0.26416(19) 0.0578(6) Uani 1 1 d . . .
H9A H 0.3938 0.5388 0.2104 0.069 Uiso 1 1 calc R . .
H9B H 0.3580 0.4471 0.2401 0.069 Uiso 1 1 calc R . .
C10 C 0.4912(2) 0.5006(2) 0.3572(2) 0.0740(8) Uani 1 1 d . . .
H10A H 0.5393 0.4671 0.3406 0.111 Uiso 1 1 calc R . .
H10B H 0.4832 0.4694 0.4104 0.111 Uiso 1 1 calc R . .
H10C H 0.5193 0.5607 0.3803 0.111 Uiso 1 1 calc R . .
C11 C 0.0982(2) 0.73753(16) 0.1824(2) 0.0623(7) Uani 1 1 d . . .
H11A H 0.0754 0.7489 0.1104 0.075 Uiso 1 1 calc R . .
H11B H 0.0475 0.7672 0.1997 0.075 Uiso 1 1 calc R . .
C12 C 0.2047(2) 0.78041(16) 0.24333(19) 0.0567(6) Uani 1 1 d . B .
H12A H 0.2292 0.7672 0.3152 0.068 Uiso 1 1 calc R . .
H12B H 0.2549 0.7531 0.2237 0.068 Uiso 1 1 calc R . .
C13 C 0.2044(3) 0.8803(2) 0.2297(3) 0.0824(9) Uani 1 1 d DU . .
H13A H 0.1604 0.9091 0.2560 0.099 Uiso 0.50 1 calc PR A 1
H13B H 0.1747 0.8947 0.1575 0.099 Uiso 0.50 1 calc PR A 1
H13C H 0.1704 0.8931 0.1569 0.099 Uiso 0.50 1 calc PR A 2
H13D H 0.1606 0.9075 0.2571 0.099 Uiso 0.50 1 calc PR A 2
C14 C 0.3160(16) 0.916(3) 0.286(3) 0.094(5) Uani 0.50 1 d PDU B 1
H14A H 0.3158 0.9808 0.2775 0.141 Uiso 0.50 1 calc PR B 1
H14B H 0.3589 0.8880 0.2584 0.141 Uiso 0.50 1 calc PR B 1
H14C H 0.3451 0.9011 0.3571 0.141 Uiso 0.50 1 calc PR B 1
C14' C 0.3100(16) 0.926(3) 0.278(3) 0.108(8) Uani 0.50 1 d PDU B 2
H14D H 0.3005 0.9907 0.2647 0.161 Uiso 0.50 1 calc PR B 2
H14E H 0.3535 0.9021 0.2494 0.161 Uiso 0.50 1 calc PR B 2
H14F H 0.3441 0.9157 0.3503 0.161 Uiso 0.50 1 calc PR B 2
C15 C -0.02613(18) 0.57460(17) 0.10401(17) 0.0520(5) Uani 1 1 d . . .
H15A H -0.0286 0.5871 0.0384 0.062 Uiso 1 1 calc R . .
H15B H -0.0246 0.5088 0.1120 0.062 Uiso 1 1 calc R . .
C16 C -0.12697(19) 0.60977(18) 0.10086(18) 0.0574(6) Uani 1 1 d . . .
H16A H -0.1244 0.6007 0.1671 0.069 Uiso 1 1 calc R . .
H16B H -0.1332 0.6748 0.0866 0.069 Uiso 1 1 calc R . .
C17 C -0.2215(2) 0.56187(19) 0.0210(2) 0.0637(6) Uani 1 1 d . . .
H17A H -0.2238 0.5721 -0.0449 0.076 Uiso 1 1 calc R . .
H17B H -0.2130 0.4968 0.0345 0.076 Uiso 1 1 calc R . .
C18 C -0.3249(2) 0.5914(2) 0.0148(3) 0.0780(8) Uani 1 1 d . . .
H18A H -0.3819 0.5568 -0.0372 0.117 Uiso 1 1 calc R . .
H18B H -0.3357 0.6552 -0.0018 0.117 Uiso 1 1 calc R . .
H18C H -0.3238 0.5811 0.0796 0.117 Uiso 1 1 calc R . .
C19 C 0.1027(2) 0.59996(18) 0.32187(17) 0.0587(6) Uani 1 1 d . D .
H19A H 0.1711 0.6223 0.3735 0.070 Uiso 1 1 calc R . .
H19B H 0.0478 0.6354 0.3274 0.070 Uiso 1 1 calc R . .
C20 C 0.0913(2) 0.5032(2) 0.3442(2) 0.0700(7) Uani 1 1 d U . .
H20A H 0.1398 0.4639 0.3325 0.084 Uiso 0.50 1 calc PR C 1
H20B H 0.0189 0.4816 0.3038 0.084 Uiso 0.50 1 calc PR C 1
H20C H 0.0219 0.4838 0.2916 0.084 Uiso 0.50 1 calc PR C 2
H20D H 0.1435 0.4694 0.3324 0.084 Uiso 0.50 1 calc PR C 2
C21 C 0.1223(8) 0.5090(5) 0.4611(7) 0.0676(19) Uani 0.50 1 d PU D 1
H21A H 0.1950 0.5304 0.5003 0.081 Uiso 0.50 1 calc PR D 1
H21B H 0.0752 0.5508 0.4717 0.081 Uiso 0.50 1 calc PR D 1
C22 C 0.1113(6) 0.4150(4) 0.4935(5) 0.0787(17) Uani 0.50 1 d PU D 1
H22A H 0.1280 0.4156 0.5645 0.118 Uiso 0.50 1 calc PR D 1
H22B H 0.1594 0.3747 0.4840 0.118 Uiso 0.50 1 calc PR D 1
H22C H 0.0394 0.3942 0.4531 0.118 Uiso 0.50 1 calc PR D 1
C21' C 0.1001(7) 0.4691(7) 0.4409(7) 0.077(2) Uani 0.50 1 d PU D 2
H21C H 0.0508 0.5018 0.4579 0.092 Uiso 0.50 1 calc PR D 2
H21D H 0.0821 0.4047 0.4347 0.092 Uiso 0.50 1 calc PR D 2
C22' C 0.2082(7) 0.4824(5) 0.5208(5) 0.098(2) Uani 0.50 1 d PU D 2
H22D H 0.2133 0.4633 0.5852 0.147 Uiso 0.50 1 calc PR D 2
H22E H 0.2267 0.5458 0.5244 0.147 Uiso 0.50 1 calc PR D 2
H22F H 0.2561 0.4468 0.5059 0.147 Uiso 0.50 1 calc PR D 2

loop_
_atom_site_aniso_label
_atom_site_aniso_U_11
_atom_site_aniso_U_22
_atom_site_aniso_U_33
_atom_site_aniso_U_23
_atom_site_aniso_U_13
_atom_site_aniso_U_12
I1 0.03212(6) 0.05887(9) 0.03825(7) 0.00357(6) 0.01278(5) -0.00060(5)
I2 0.03274(7) 0.05306(8) 0.04831(8) -0.01032(6) 0.01365(6) -0.00195(5)
F1 0.0484(7) 0.1041(12) 0.0431(7) 0.0104(7) 0.0217(6) -0.0157(7)
F2 0.0500(8) 0.0957(12) 0.0359(7) 0.0105(7) 0.0086(6) -0.0075(7)
F3 0.0507(8) 0.1166(13) 0.0514(8) -0.0019(8) 0.0296(7) -0.0228(8)
F4 0.0493(7) 0.1118(13) 0.0347(7) 0.0096(7) 0.0153(6) -0.0121(7)
Cl1 0.0303(2) 0.0721(4) 0.0559(3) -0.0142(3) 0.0114(2) -0.0021(2)
P1 0.0575(3) 0.0464(3) 0.0410(3) -0.0038(2) 0.0236(3) 0.0006(2)
C1 0.0324(9) 0.0479(11) 0.0346(9) -0.0006(8) 0.0113(7) -0.0018(8)
C2 0.0402(10) 0.0523(12) 0.0396(10) 0.0020(9) 0.0189(8) -0.0051(8)
C3 0.0421(10) 0.0502(12) 0.0347(10) 0.0007(8) 0.0126(8) -0.0025(9)
C4 0.0305(9) 0.0484(11) 0.0456(11) -0.0067(9) 0.0155(8) -0.0036(8)
C5 0.0399(10) 0.0583(13) 0.0426(11) -0.0046(9) 0.0221(9) -0.0079(9)
C6 0.0422(10) 0.0595(13) 0.0319(9) 0.0018(9) 0.0134(8) -0.0031(9)
C7 0.0600(13) 0.0481(12) 0.0461(11) -0.0020(9) 0.0296(10) -0.0010(10)
C8 0.0610(14) 0.0554(13) 0.0515(13) -0.0034(10) 0.0291(11) -0.0002(11)
C9 0.0648(15) 0.0496(13) 0.0613(14) -0.0007(11) 0.0313(12) 0.0043(11)
C10 0.0705(18) 0.0647(17) 0.081(2) 0.0028(15) 0.0307(16) 0.0139(14)
C11 0.0725(17) 0.0474(13) 0.0581(15) -0.0021(11) 0.0229(13) 0.0030(12)
C12 0.0752(16) 0.0496(13) 0.0515(13) -0.0047(10) 0.0346(13) -0.0050(11)
C13 0.105(2) 0.0547(16) 0.091(2) -0.0027(15) 0.048(2) -0.0103(16)
C14 0.142(10) 0.061(7) 0.101(9) -0.019(8) 0.074(9) -0.040(8)
C14' 0.127(10) 0.080(13) 0.109(12) -0.006(8) 0.048(9) -0.034(8)
C15 0.0585(13) 0.0537(13) 0.0440(11) -0.0064(10) 0.0239(10) -0.0005(10)
C16 0.0618(14) 0.0596(14) 0.0505(13) -0.0090(11) 0.0258(11) 0.0021(11)
C17 0.0579(14) 0.0648(16) 0.0656(16) -0.0110(13) 0.0263(13) 0.0021(12)
C18 0.0666(17) 0.080(2) 0.091(2) -0.0048(17) 0.0395(16) 0.0025(15)
C19 0.0640(14) 0.0728(16) 0.0425(12) -0.0030(11) 0.0274(11) 0.0102(12)
C20 0.0668(16) 0.092(2) 0.0609(15) 0.0210(14) 0.0378(13) 0.0100(14)
C21 0.082(5) 0.072(5) 0.055(4) 0.009(3) 0.038(3) -0.002(4)
C22 0.103(5) 0.070(4) 0.082(4) 0.030(3) 0.060(4) 0.016(3)
C21' 0.086(5) 0.094(6) 0.065(4) 0.008(4) 0.047(4) 0.004(4)
C22' 0.135(6) 0.082(4) 0.056(3) 0.003(3) 0.027(4) 0.016(4)

loop_
_atom_type_symbol
_atom_type_description
_atom_type_scat_dispersion_real
_atom_type_scat_dispersion_imag
_atom_type_scat_source
C C 0.0033 0.0016 'International Tables Vol C Tables 4.2.6.8 and 6.1.1.4'
H H 0.0000 0.0000 'International Tables Vol C Tables 4.2.6.8 and 6.1.1.4'
F F 0.0171 0.0103 'International Tables Vol C Tables 4.2.6.8 and 6.1.1.4'
P P 0.1023 0.0942 'International Tables Vol C Tables 4.2.6.8 and 6.1.1.4'
Cl Cl 0.1484 0.1585 'International Tables Vol C Tables 4.2.6.8 and 6.1.1.4'
I I -0.4742 1.8119 'International Tables Vol C Tables 4.2.6.8 and 6.1.1.4'

loop_
_geom_angle_atom_site_label_1
_geom_angle_atom_site_label_2
_geom_angle_atom_site_label_3
_geom_angle
C11 P1 C15 109.36(12)
C11 P1 C19 108.79(13)
C15 P1 C19 110.54(12)
C11 P1 C7 111.70(12)
C15 P1 C7 106.56(11)
C19 P1 C7 109.89(11)
C2 C1 C6 116.73(18)
C2 C1 I1 121.19(15)
C6 C1 I1 122.06(14)
F1 C2 C1 119.81(18)
F1 C2 C3 118.43(19)
C1 C2 C3 121.76(19)
F2 C3 C2 118.55(19)
F2 C3 C4 120.38(19)
C2 C3 C4 121.06(19)
C5 C4 C3 117.08(18)
C5 C4 I2 121.80(15)
C3 C4 I2 121.07(15)
F3 C5 C4 119.79(19)
F3 C5 C6 118.57(19)
C4 C5 C6 121.63(19)
F4 C6 C5 118.58(19)
F4 C6 C1 119.76(19)
C5 C6 C1 121.66(19)
C8 C7 P1 117.79(16)
C9 C8 C7 111.72(19)
C8 C9 C10 112.7(2)
C12 C11 P1 114.89(18)
C13 C12 C11 113.4(2)
C14' C13 C12 116.4(18)
C14' C13 C14 7(3)
C12 C13 C14 109.5(17)
C16 C15 P1 116.47(16)
C17 C16 C15 110.9(2)
C18 C17 C16 114.2(2)
C20 C19 P1 114.61(18)
C21' C20 C19 125.1(4)
C21' C20 C21 24.9(4)
C19 C20 C21 100.9(4)
C22 C21 C20 106.6(6)
C22' C21' C20 109.2(7)

loop_
_geom_bond_atom_site_label_1
_geom_bond_atom_site_label_2
_geom_bond_distance
I1 C1 2.0937(19)
I2 C4 2.1021(19)
F1 C2 1.344(2)
F2 C3 1.339(2)
F3 C5 1.346(2)
F4 C6 1.343(2)
P1 C11 1.795(3)
P1 C15 1.795(2)
P1 C19 1.795(2)
P1 C7 1.802(2)
C1 C2 1.379(3)
C1 C6 1.383(3)
C2 C3 1.380(3)
C3 C4 1.387(3)
C4 C5 1.374(3)
C5 C6 1.375(3)
C7 C8 1.538(3)
C8 C9 1.516(3)
C9 C10 1.528(4)
C11 C12 1.520(4)
C12 C13 1.506(4)
C13 C14' 1.516(12)
C13 C14 1.527(12)
C15 C16 1.530(3)
C16 C17 1.517(3)
C17 C18 1.520(4)
C19 C20 1.511(4)
C20 C21' 1.491(9)
C20 C21 1.605(9)
C21 C22 1.518(9)
C21' C22' 1.477(11)

loop_
_geom_torsion_atom_site_label_1
_geom_torsion_atom_site_label_2
_geom_torsion_atom_site_label_3
_geom_torsion_atom_site_label_4
_geom_torsion
C6 C1 C2 F1 177.4(2)
I1 C1 C2 F1 -4.1(3)
C6 C1 C2 C3 -2.4(3)
I1 C1 C2 C3 176.14(17)
F1 C2 C3 F2 1.4(3)
C1 C2 C3 F2 -178.8(2)
F1 C2 C3 C4 -177.9(2)
C1 C2 C3 C4 1.9(4)
F2 C3 C4 C5 -178.7(2)
C2 C3 C4 C5 0.6(3)
F2 C3 C4 I2 -1.2(3)
C2 C3 C4 I2 178.12(17)
C3 C4 C5 F3 178.0(2)
I2 C4 C5 F3 0.5(3)
C3 C4 C5 C6 -2.4(3)
I2 C4 C5 C6 -179.98(17)
F3 C5 C6 F4 1.2(3)
C4 C5 C6 F4 -178.4(2)
F3 C5 C6 C1 -178.5(2)
C4 C5 C6 C1 2.0(4)
C2 C1 C6 F4 -179.2(2)
I1 C1 C6 F4 2.3(3)
C2 C1 C6 C5 0.5(3)
I1 C1 C6 C5 -178.01(17)
C11 P1 C7 C8 82.9(2)
C15 P1 C7 C8 -157.70(18)
C19 P1 C7 C8 -37.9(2)
P1 C7 C8 C9 -179.94(17)
C7 C8 C9 C10 -177.2(2)
C15 P1 C11 C12 -166.56(18)
C19 P1 C11 C12 72.6(2)
C7 P1 C11 C12 -48.9(2)
P1 C11 C12 C13 -177.4(2)
C11 C12 C13 C14' -172.6(16)
C11 C12 C13 C14 -174.7(13)
C11 P1 C15 C16 -62.5(2)
C19 P1 C15 C16 57.3(2)
C7 P1 C15 C16 176.62(18)
P1 C15 C16 C17 -175.91(19)
C15 C16 C17 C18 178.5(2)
C11 P1 C19 C20 175.4(2)
C15 P1 C19 C20 55.3(2)
C7 P1 C19 C20 -62.0(2)
P1 C19 C20 C21' 177.3(5)
P1 C19 C20 C21 170.8(4)
C21' C20 C21 C22 11.3(12)
C19 C20 C21 C22 178.5(5)
C19 C20 C21' C22' -65.7(8)
C21 C20 C21' C22' -50.3(13)
